data_1505466
loop_
_publ_author_name
'Henry, Christopher E.'
'Kwon, Ohyun'

_publ_section_title
;
 Phosphine-catalyzed synthesis of highly functionalized coumarins.
;
_journal_issue 16
_journal_name_full 'Organic letters'
_journal_page_first 3069
_journal_page_last 3072
_journal_paper_doi 10.1021/ol071181d
_journal_volume 9
_journal_year 2007
_chemical_formula_moiety 'C15 H14 Br N O4'
_chemical_formula_sum 'C15 H14 Br N O4'
_chemical_formula_weight 352.18
_chemical_name_systematic
; 
 ? 
;
_space_group_IT_number 61
_symmetry_cell_setting orthorhombic
_symmetry_space_group_name_Hall '-P 2ac 2ab'
_symmetry_space_group_name_H-M 'P b c a'
_atom_sites_solution_hydrogens geom
_atom_sites_solution_primary direct
_atom_sites_solution_secondary difmap
_audit_creation_method SHELXL-97
_cell_angle_alpha 90.00
_cell_angle_beta 90.00
_cell_angle_gamma 90.00
_cell_formula_units_Z 8
_cell_length_a 9.907(3)
_cell_length_b 16.144(6)
_cell_length_c 17.827(6)
_cell_measurement_reflns_used 2949
_cell_measurement_temperature 298(2)
_cell_measurement_theta_max 22.33
_cell_measurement_theta_min 2.77
_cell_volume 2851.2(17)
_computing_cell_refinement 'Bruker SMART'
_computing_data_collection 'Bruker SMART'
_computing_data_reduction 'Bruker SAINT'
_computing_molecular_graphics 'Bruker SHELXTL'
_computing_publication_material 'Bruker SHELXTL'
_computing_structure_refinement 'SHELXL-97 (Sheldrick, 1997)'
_computing_structure_solution 'SHELXS-97 (Sheldrick, 1990)'
_diffrn_ambient_temperature 298(2)
_diffrn_measured_fraction_theta_full 0.994
_diffrn_measured_fraction_theta_max 0.994
_diffrn_measurement_device_type 'CCD area detector'
_diffrn_measurement_method 'phi and omega scans'
_diffrn_radiation_monochromator graphite
_diffrn_radiation_source 'fine-focus sealed tube'
_diffrn_radiation_type MoK\a
_diffrn_radiation_wavelength 0.71073
_diffrn_reflns_av_R_equivalents 0.0571
_diffrn_reflns_av_sigmaI/netI 0.0427
_diffrn_reflns_limit_h_max 12
_diffrn_reflns_limit_h_min 0
_diffrn_reflns_limit_k_max 20
_diffrn_reflns_limit_k_min 0
_diffrn_reflns_limit_l_max 22
_diffrn_reflns_limit_l_min 0
_diffrn_reflns_number 16260
_diffrn_reflns_theta_full 26.42
_diffrn_reflns_theta_max 26.42
_diffrn_reflns_theta_min 2.28
_exptl_absorpt_coefficient_mu 2.899
_exptl_absorpt_correction_T_max 0.8686
_exptl_absorpt_correction_T_min 0.3452
_exptl_absorpt_correction_type multi-scan
_exptl_absorpt_process_details 'Sadabs (Bruker)'
_exptl_crystal_colour colorless
_exptl_crystal_density_diffrn 1.641
_exptl_crystal_density_method 'not measured'
_exptl_crystal_description prism
_exptl_crystal_F_000 1424
_exptl_crystal_size_max 0.60
_exptl_crystal_size_mid 0.20
_exptl_crystal_size_min 0.05
_refine_diff_density_max 0.336
_refine_diff_density_min -0.339
_refine_diff_density_rms 0.057
_refine_ls_extinction_method none
_refine_ls_goodness_of_fit_ref 0.993
_refine_ls_hydrogen_treatment constr
_refine_ls_matrix_type full
_refine_ls_number_parameters 191
_refine_ls_number_reflns 2921
_refine_ls_number_restraints 0
_refine_ls_restrained_S_all 0.993
_refine_ls_R_factor_all 0.0783
_refine_ls_R_factor_gt 0.0340
_refine_ls_shift/su_max 0.000
_refine_ls_shift/su_mean 0.000
_refine_ls_structure_factor_coef Fsqd
_refine_ls_weighting_details 'calc w=1/[\s^2^(Fo^2^)+(0.0265P)^2^+1.6589P] where P=(Fo^2^+2Fc^2^)/3'
_refine_ls_weighting_scheme calc
_refine_ls_wR_factor_gt 0.0658
_refine_ls_wR_factor_ref 0.0784
_reflns_number_gt 1792
_reflns_number_total 2921
_reflns_threshold_expression >2sigma(I)
_cod_data_source_file ol071181d-file005.cif
_cod_data_source_block kw305sm
_cod_depositor_comments
;
The following automatic conversions were performed:

'_symmetry_cell_setting' value 'Orthorhombic' changed to
'orthorhombic' according to
/home/saulius/struct/CIF-dictionaries/cif_core.dic dictionary named
'cif_core.dic' version 2.4.1 from 2010-06-29.

Automatic conversion script
Id: cif_fix_values 1715 2011-07-08 13:25:40Z adriana 
;
_cod_original_cell_volume 2851.3(17)
_cod_database_code 1505466

loop_
_symmetry_equiv_pos_as_xyz
'x, y, z'
'-x+1/2, -y, z+1/2'
'-x, y+1/2, -z+1/2'
'x+1/2, -y+1/2, -z'
'-x, -y, -z'
'x-1/2, y, -z-1/2'
'x, -y-1/2, z-1/2'
'-x-1/2, y-1/2, z'

loop_
_atom_site_label
_atom_site_type_symbol
_atom_site_fract_x
_atom_site_fract_y
_atom_site_fract_z
_atom_site_U_iso_or_equiv
_atom_site_adp_type
_atom_site_occupancy
_atom_site_symmetry_multiplicity
_atom_site_calc_flag
_atom_site_refinement_flags
Br Br 0.27947(4) 0.021253(19) 0.73523(2) 0.05685(13) Uani 1 1 d .
O1 O 0.1759(2) 0.26601(12) 0.77714(10) 0.0428(5) Uani 1 1 d .
O2 O 0.05351(19) 0.27213(11) 0.67030(11) 0.0428(5) Uani 1 1 d .
O3 O 0.0083(3) 0.38387(17) 0.45810(13) 0.0764(8) Uani 1 1 d .
O4 O 0.2291(2) 0.40074(14) 0.44831(11) 0.0560(6) Uani 1 1 d .
N1 N 0.1571(2) 0.31729(14) 0.71435(13) 0.0389(6) Uani 1 1 d .
C1 C 0.4627(4) 0.4174(2) 0.43030(17) 0.0545(9) Uani 1 1 d .
H1 H 0.4444 0.4410 0.3838 0.065 Uiso 1 1 calc R
C2 C 0.5935(4) 0.4081(2) 0.45419(18) 0.0571(9) Uani 1 1 d .
H2 H 0.6643 0.4256 0.4239 0.069 Uiso 1 1 calc R
C3 C 0.6203(3) 0.3727(2) 0.52301(19) 0.0565(9) Uani 1 1 d .
H3 H 0.7093 0.3651 0.5382 0.068 Uiso 1 1 calc R
C4 C 0.5161(3) 0.34856(19) 0.56956(17) 0.0488(8) Uani 1 1 d .
H4 H 0.5352 0.3257 0.6163 0.059 Uiso 1 1 calc R
C5 C 0.3812(3) 0.35829(17) 0.54669(15) 0.0380(7) Uani 1 1 d .
C6 C 0.3588(3) 0.39149(19) 0.47594(16) 0.0456(8) Uani 1 1 d .
C7 C 0.1166(4) 0.3774(2) 0.48824(18) 0.0545(9) Uani 1 1 d .
C8 C 0.1388(3) 0.34666(17) 0.56475(15) 0.0403(7) Uani 1 1 d .
C9 C 0.2647(3) 0.33737(17) 0.59229(15) 0.0363(7) Uani 1 1 d .
C10 C 0.2834(3) 0.30743(17) 0.67149(15) 0.0342(6) Uani 1 1 d .
H10 H 0.3530 0.3416 0.6953 0.041 Uiso 1 1 calc R
C11 C 0.3229(3) 0.21667(17) 0.68107(16) 0.0383(7) Uani 1 1 d .
H11A H 0.2858 0.1828 0.6411 0.046 Uiso 1 1 calc R
H11B H 0.4202 0.2101 0.6820 0.046 Uiso 1 1 calc R
C12 C 0.2605(3) 0.19438(18) 0.75653(15) 0.0378(7) Uani 1 1 d .
H12 H 0.3323 0.1876 0.7938 0.045 Uiso 1 1 calc R
C13 C 0.1712(3) 0.11908(17) 0.75721(17) 0.0421(7) Uani 1 1 d .
H13A H 0.1006 0.1250 0.7199 0.051 Uiso 1 1 calc R
H13B H 0.1290 0.1133 0.8060 0.051 Uiso 1 1 calc R
C14 C 0.0152(3) 0.32481(19) 0.60908(18) 0.0450(8) Uani 1 1 d .
H14 H -0.0437 0.2924 0.5761 0.054 Uiso 1 1 calc R
C15 C -0.0655(3) 0.3998(2) 0.63556(19) 0.0586(9) Uani 1 1 d .
H15A H -0.1494 0.3816 0.6569 0.088 Uiso 1 1 calc R
H15B H -0.0834 0.4356 0.5937 0.088 Uiso 1 1 calc R
H15C H -0.0147 0.4294 0.6727 0.088 Uiso 1 1 calc R

loop_
_atom_site_aniso_label
_atom_site_aniso_U_11
_atom_site_aniso_U_22
_atom_site_aniso_U_33
_atom_site_aniso_U_23
_atom_site_aniso_U_13
_atom_site_aniso_U_12
Br 0.0676(2) 0.03793(18) 0.0650(2) -0.00059(17) 0.00219(18) 0.00380(17)
O1 0.0531(12) 0.0393(12) 0.0359(12) -0.0008(9) 0.0060(10) 0.0043(9)
O2 0.0392(12) 0.0406(12) 0.0486(12) 0.0016(10) -0.0053(10) -0.0033(9)
O3 0.0654(17) 0.098(2) 0.0661(16) 0.0168(15) -0.0330(14) -0.0008(15)
O4 0.0641(15) 0.0669(16) 0.0371(12) 0.0127(11) -0.0092(12) -0.0001(13)
N1 0.0398(14) 0.0372(14) 0.0396(14) -0.0018(11) -0.0018(12) -0.0020(11)
C1 0.082(3) 0.051(2) 0.0299(17) 0.0010(15) 0.0087(17) -0.0029(19)
C2 0.062(2) 0.062(2) 0.047(2) -0.0047(17) 0.0217(18) -0.0089(19)
C3 0.049(2) 0.063(2) 0.058(2) -0.0006(18) 0.0058(17) -0.0018(18)
C4 0.049(2) 0.052(2) 0.0454(19) 0.0069(16) -0.0005(16) -0.0018(16)
C5 0.0470(19) 0.0327(16) 0.0342(16) 0.0000(13) -0.0010(14) -0.0002(14)
C6 0.059(2) 0.0420(18) 0.0358(17) 0.0004(14) -0.0030(16) -0.0003(17)
C7 0.063(2) 0.051(2) 0.050(2) 0.0016(17) -0.0174(19) -0.0017(18)
C8 0.045(2) 0.0362(16) 0.0394(17) -0.0010(13) -0.0076(14) 0.0000(15)
C9 0.0427(18) 0.0313(15) 0.0349(16) -0.0013(12) -0.0046(14) -0.0015(13)
C10 0.0326(15) 0.0332(15) 0.0367(16) 0.0017(13) -0.0020(13) -0.0024(13)
C11 0.0354(17) 0.0394(17) 0.0401(17) 0.0018(13) 0.0037(13) 0.0032(13)
C12 0.0389(18) 0.0382(15) 0.0363(16) 0.0001(13) -0.0021(13) 0.0025(13)
C13 0.0444(17) 0.0389(16) 0.0430(17) 0.0010(14) 0.0018(14) 0.0002(14)
C14 0.0364(18) 0.0467(19) 0.052(2) 0.0011(16) -0.0128(15) -0.0026(15)
C15 0.045(2) 0.055(2) 0.076(2) 0.0014(18) -0.0072(17) 0.0096(17)

loop_
_atom_type_symbol
_atom_type_description
_atom_type_scat_dispersion_real
_atom_type_scat_dispersion_imag
_atom_type_scat_source
C C 0.0033 0.0016 'International Tables Vol C Tables 4.2.6.8 and 6.1.1.4'
H H 0.0000 0.0000 'International Tables Vol C Tables 4.2.6.8 and 6.1.1.4'
N N 0.0061 0.0033 'International Tables Vol C Tables 4.2.6.8 and 6.1.1.4'
O O 0.0106 0.0060 'International Tables Vol C Tables 4.2.6.8 and 6.1.1.4'
Br Br -0.2901 2.4595 'International Tables Vol C Tables 4.2.6.8 and 6.1.1.4'

loop_
_geom_angle_atom_site_label_1
_geom_angle_atom_site_label_2
_geom_angle_atom_site_label_3
_geom_angle
N1 O1 C12 109.82(18)
C14 O2 N1 107.10(19)
C7 O4 C6 122.6(2)
O1 N1 C10 103.68(19)
O1 N1 O2 102.94(18)
C10 N1 O2 105.04(19)
C2 C1 C6 119.3(3)
C2 C1 H1 120.4
C6 C1 H1 120.4
C1 C2 C3 120.2(3)
C1 C2 H2 119.9
C3 C2 H2 119.9
C2 C3 C4 120.5(3)
C2 C3 H3 119.8
C4 C3 H3 119.8
C3 C4 C5 120.3(3)
C3 C4 H4 119.8
C5 C4 H4 119.8
C6 C5 C4 117.3(3)
C6 C5 C9 118.1(3)
C4 C5 C9 124.6(3)
C1 C6 O4 116.8(3)
C1 C6 C5 122.3(3)
O4 C6 C5 120.9(3)
O3 C7 O4 117.8(3)
O3 C7 C8 125.3(3)
O4 C7 C8 116.9(3)
C9 C8 C7 121.0(3)
C9 C8 C14 122.5(3)
C7 C8 C14 116.5(3)
C8 C9 C5 120.4(3)
C8 C9 C10 119.4(3)
C5 C9 C10 120.2(2)
N1 C10 C9 110.3(2)
N1 C10 C11 105.3(2)
C9 C10 C11 116.4(2)
N1 C10 H10 108.2
C9 C10 H10 108.2
C11 C10 H10 108.2
C12 C11 C10 102.8(2)
C12 C11 H11A 111.2
C10 C11 H11A 111.2
C12 C11 H11B 111.2
C10 C11 H11B 111.2
H11A C11 H11B 109.1
O1 C12 C13 107.3(2)
O1 C12 C11 105.4(2)
C13 C12 C11 115.9(2)
O1 C12 H12 109.3
C13 C12 H12 109.3
C11 C12 H12 109.3
C12 C13 Br 109.3(2)
C12 C13 H13A 109.8
Br C13 H13A 109.8
C12 C13 H13B 109.8
Br C13 H13B 109.8
H13A C13 H13B 108.3
O2 C14 C8 109.0(2)
O2 C14 C15 111.9(3)
C8 C14 C15 113.9(3)
O2 C14 H14 107.3
C8 C14 H14 107.3
C15 C14 H14 107.3
C14 C15 H15A 109.5
C14 C15 H15B 109.5
H15A C15 H15B 109.5
C14 C15 H15C 109.5
H15A C15 H15C 109.5
H15B C15 H15C 109.5

loop_
_geom_bond_atom_site_label_1
_geom_bond_atom_site_label_2
_geom_bond_distance
Br C13 1.949(3)
O1 N1 1.405(3)
O1 C12 1.475(3)
O2 C14 1.435(3)
O2 N1 1.483(3)
O3 C7 1.204(4)
O4 C7 1.375(4)
O4 C6 1.384(4)
N1 C10 1.475(3)
C1 C2 1.373(4)
C1 C6 1.377(4)
C1 H1 0.9300
C2 C3 1.379(4)
C2 H2 0.9300
C3 C4 1.381(4)
C3 H3 0.9300
C4 C5 1.406(4)
C4 H4 0.9300
C5 C6 1.388(4)
C5 C9 1.452(4)
C7 C8 1.468(4)
C8 C9 1.348(4)
C8 C14 1.499(4)
C9 C10 1.504(4)
C10 C11 1.526(4)
C10 H10 0.9800
C11 C12 1.523(4)
C11 H11A 0.9700
C11 H11B 0.9700
C12 C13 1.503(4)
C12 H12 0.9800
C13 H13A 0.9700
C13 H13B 0.9700
C14 C15 1.526(4)
C14 H14 0.9800
C15 H15A 0.9600
C15 H15B 0.9600
C15 H15C 0.9600

loop_
_geom_torsion_atom_site_label_1
_geom_torsion_atom_site_label_2
_geom_torsion_atom_site_label_3
_geom_torsion_atom_site_label_4
_geom_torsion
C12 O1 N1 C10 -31.9(3)
C12 O1 N1 O2 77.4(2)
C14 O2 N1 O1 173.1(2)
C14 O2 N1 C10 -78.6(2)
C6 C1 C2 C3 0.3(5)
C1 C2 C3 C4 -1.9(5)
C2 C3 C4 C5 1.2(5)
C3 C4 C5 C6 1.0(4)
C3 C4 C5 C9 -177.9(3)
C2 C1 C6 O4 -178.6(3)
C2 C1 C6 C5 2.0(5)
C7 O4 C6 C1 -180.0(3)
C7 O4 C6 C5 -0.6(4)
C4 C5 C6 C1 -2.6(4)
C9 C5 C6 C1 176.4(3)
C4 C5 C6 O4 178.0(3)
C9 C5 C6 O4 -3.0(4)
C6 O4 C7 O3 -176.3(3)
C6 O4 C7 C8 3.9(4)
O3 C7 C8 C9 176.4(3)
O4 C7 C8 C9 -3.9(4)
O3 C7 C8 C14 -2.4(5)
O4 C7 C8 C14 177.4(3)
C7 C8 C9 C5 0.5(4)
C14 C8 C9 C5 179.1(3)
C7 C8 C9 C10 178.7(3)
C14 C8 C9 C10 -2.7(4)
C6 C5 C9 C8 3.0(4)
C4 C5 C9 C8 -178.1(3)
C6 C5 C9 C10 -175.3(3)
C4 C5 C9 C10 3.7(4)
O1 N1 C10 C9 163.1(2)
O2 N1 C10 C9 55.4(3)
O1 N1 C10 C11 36.7(2)
O2 N1 C10 C11 -71.0(2)
C8 C9 C10 N1 -17.6(3)
C5 C9 C10 N1 160.7(2)
C8 C9 C10 C11 102.3(3)
C5 C9 C10 C11 -79.5(3)
N1 C10 C11 C12 -27.5(3)
C9 C10 C11 C12 -150.0(2)
N1 O1 C12 C13 -109.8(2)
N1 O1 C12 C11 14.3(3)
C10 C11 C12 O1 8.7(3)
C10 C11 C12 C13 127.1(3)
O1 C12 C13 Br -177.19(16)
C11 C12 C13 Br 65.4(3)
N1 O2 C14 C8 56.7(3)
N1 O2 C14 C15 -70.2(3)
C9 C8 C14 O2 -17.3(4)
C7 C8 C14 O2 161.3(2)
C9 C8 C14 C15 108.4(3)
C7 C8 C14 C15 -72.9(3)
